data_4311506
loop_
_publ_author_name
'Juan P. Garc\'ia-Ter\'an'
'Oscar Castillo'
'Antonio Luque'
'Urko Garc\'ia-Couceiro'
'Pascual Rom\'an'
'Francesc Lloret'

_publ_contact_author
;
 Oscar Castillo. Departamento de Quimica Inorganica. Facultad de Ciencias
 Universidad del Pais Vasco,  Apdo. 644, E-48080 Bilbao, Spain
;
_publ_contact_author_email qipcacao@lg.ehu.es
_publ_contact_author_fax '+34-944 648 500'
_publ_contact_author_phone '+34-946 015 991'
_publ_section_title
;
 One-Dimensional Oxalato-Bridged Cu(II), Co(II), and Zn(II) Complexes with
 Purine and Adenine as Terminal Ligands
;
_journal_name_full 'Inorganic Chemistry'
_journal_page_first 5761
_journal_page_last 5770
_journal_paper_doi 10.1021/ic049569h
_journal_volume 43
_journal_year 2004
_chemical_compound_source 'synthesis as described'
_chemical_formula_moiety 'C7 H6 Cu1 N4 O5'
_chemical_formula_structural 'C7 H6 Cu1 N4 O5'
_chemical_formula_sum 'C7 H6 Cu N4 O5'
_chemical_formula_weight 289.70
_chemical_name_systematic
;
catena-[aqua(mu-oxalato)purinecopper(II)]
;
_space_group_IT_number 14
_symmetry_cell_setting monoclinic
_symmetry_Int_Tables_number 14
_symmetry_space_group_name_Hall '-P 2yab'
_symmetry_space_group_name_H-M 'P 1 21/a 1'
_atom_sites_solution_hydrogens difmap
_atom_sites_solution_primary direct
_atom_sites_solution_secondary difmap
_audit_creation_method SHELXL
_cell_angle_alpha 90
_cell_angle_beta 106.06(3)
_cell_angle_gamma 90
_cell_formula_units_Z 4
_cell_length_a 7.277(2)
_cell_length_b 15.929(3)
_cell_length_c 8.263(2)
_cell_measurement_reflns_used 5486
_cell_measurement_temperature 293(2)
_cell_measurement_theta_max 59.98
_cell_measurement_theta_min 5.55
_cell_measurement_wavelength 1.54178
_cell_volume 920.4(4)
_computing_molecular_graphics 'Ortep-3 for Windows (Farrugia, 1997)'
_computing_publication_material 'WinGX publication routines (Farrugia, 1999)'
_computing_structure_refinement 'SHELXL-97 (Sheldrick, 1997)'
_diffrn_ambient_temperature 293(2)
_diffrn_detector_area_resol_mean '1024 \\times 1024 with blocks 2\\times 2'
_diffrn_measured_fraction_theta_full 0.998
_diffrn_measured_fraction_theta_max 0.998
_diffrn_measurement_device_type 'Bruker-Nonius KappaCCD2000'
_diffrn_measurement_method \w
_diffrn_radiation_monochromator graphite
_diffrn_radiation_probe x-ray
_diffrn_radiation_source 'fine-focus sealed tube'
_diffrn_radiation_type CuK\a
_diffrn_radiation_wavelength 1.54178
_diffrn_reflns_av_R_equivalents 0.0313
_diffrn_reflns_av_sigmaI/netI 0.0148
_diffrn_reflns_limit_h_max 8
_diffrn_reflns_limit_h_min -8
_diffrn_reflns_limit_k_max 17
_diffrn_reflns_limit_k_min -17
_diffrn_reflns_limit_l_max 9
_diffrn_reflns_limit_l_min -9
_diffrn_reflns_number 5486
_diffrn_reflns_theta_full 59.98
_diffrn_reflns_theta_max 59.98
_diffrn_reflns_theta_min 3.3
_diffrn_standards_decay_% 0
_diffrn_standards_interval_count 0
_diffrn_standards_interval_time 0
_diffrn_standards_number 0
_exptl_absorpt_coefficient_mu 3.614
_exptl_absorpt_correction_type none
_exptl_crystal_colour blue
_exptl_crystal_density_diffrn 2.091
_exptl_crystal_density_meas 2.08(1)
_exptl_crystal_density_method 'flotation in a mixture of carbon tetrachloride and bromoform'
_exptl_crystal_description prismatic
_exptl_crystal_F_000 580
_exptl_crystal_size_max 0.10
_exptl_crystal_size_mid 0.08
_exptl_crystal_size_min 0.06
_refine_diff_density_max 0.335
_refine_diff_density_min -0.630
_refine_diff_density_rms 0.122
_refine_ls_extinction_method none
_refine_ls_goodness_of_fit_ref 1.118
_refine_ls_hydrogen_treatment mixed
_refine_ls_matrix_type full
_refine_ls_number_parameters 154
_refine_ls_number_reflns 1359
_refine_ls_number_restraints 0
_refine_ls_restrained_S_all 1.118
_refine_ls_R_factor_all 0.0412
_refine_ls_R_factor_gt 0.0411
_refine_ls_shift/su_max 0.001
_refine_ls_shift/su_mean 0.000
_refine_ls_structure_factor_coef Fsqd
_refine_ls_weighting_details 'calc w=1/[\s^2^(Fo^2^)+(0.0820P)^2^+1.1546P] where P=(Fo^2^+2Fc^2^)/3'
_refine_ls_weighting_scheme calc
_refine_ls_wR_factor_gt 0.1178
_refine_ls_wR_factor_ref 0.1179
_reflns_number_gt 1351
_reflns_number_total 1359
_reflns_threshold_expression >2sigma(I)
_cod_data_source_file ic049569h_1.cif
_cod_data_source_block compound1
_cod_original_sg_symbol_H-M 'P 21/a'
_cod_database_code 4311506

loop_
_symmetry_equiv_pos_as_xyz
'x, y, z'
'-x+1/2, y+1/2, -z'
'-x, -y, -z'
'x-1/2, -y-1/2, z'

loop_
_atom_site_label
_atom_site_type_symbol
_atom_site_fract_x
_atom_site_fract_y
_atom_site_fract_z
_atom_site_U_iso_or_equiv
_atom_site_adp_type
_atom_site_occupancy
_atom_site_symmetry_multiplicity
_atom_site_calc_flag
_atom_site_refinement_flags
_atom_site_disorder_assembly
_atom_site_disorder_group
Cu1 Cu 0.70534(6) 0.07377(3) 0.79413(5) 0.0228(3) Uani 1 1 d . . .
C9 C 0.5879(4) -0.0049(2) 0.4656(4) 0.0208(7) Uani 1 1 d . . .
O1 O 0.7461(3) 0.0170(1) 0.5536(3) 0.0264(5) Uani 1 1 d . . .
O2 O 0.4443(3) 0.0348(1) 0.6833(3) 0.0224(5) Uani 1 1 d . . .
C10 C 0.9414(4) -0.0405(2) 0.9975(4) 0.0217(7) Uani 1 1 d . . .
O3 O 0.7698(3) -0.0375(2) 0.9133(3) 0.0306(6) Uani 1 1 d . . .
O4 O 0.9732(3) 0.1018(1) 0.9224(3) 0.0282(6) Uani 1 1 d . . .
O5W O 0.5718(4) 0.1202(2) 1.0140(3) 0.0363(6) Uani 1 1 d . . .
H1W H 0.6557 0.1388 1.1016 0.05 Uiso 1 1 d . . .
H2W H 0.5005 0.1002 1.0600 0.05 Uiso 1 1 d . . .
N1 N 0.3647(4) 0.3061(2) 0.2734(4) 0.0317(7) Uani 1 1 d . . .
C2 C 0.3597(5) 0.2214(2) 0.2874(4) 0.0287(8) Uani 1 1 d . . .
H2 H 0.2829 0.1925 0.1956 0.034 Uiso 1 1 calc R . .
N3 N 0.4527(4) 0.1754(2) 0.4182(3) 0.0253(6) Uani 1 1 d . . .
C4 C 0.5607(4) 0.2201(2) 0.5452(4) 0.0200(7) Uani 1 1 d . . .
C5 C 0.5780(4) 0.3074(2) 0.5403(4) 0.0228(7) Uani 1 1 d . . .
C6 C 0.4751(5) 0.3496(2) 0.4003(4) 0.0310(8) Uani 1 1 d . . .
H6 H 0.4825 0.4077 0.3941 0.037 Uiso 1 1 calc R . .
N7 N 0.7060(4) 0.3289(2) 0.6922(4) 0.0267(6) Uani 1 1 d . . .
H7 H 0.7455 0.3787 0.7245 0.032 Uiso 1 1 calc R . .
C8 C 0.7565(5) 0.2584(2) 0.7790(4) 0.0247(7) Uani 1 1 d . . .
H8 H 0.8422 0.2569 0.8859 0.03 Uiso 1 1 calc R . .
N9 N 0.6728(4) 0.1906(2) 0.6985(3) 0.0224(6) Uani 1 1 d . . .

loop_
_atom_site_aniso_label
_atom_site_aniso_U_11
_atom_site_aniso_U_22
_atom_site_aniso_U_33
_atom_site_aniso_U_23
_atom_site_aniso_U_13
_atom_site_aniso_U_12
Cu1 0.0229(4) 0.0172(4) 0.0227(4) 0.0026(2) -0.0032(2) -0.0016(2)
C9 0.025(2) 0.009(2) 0.024(2) 0.002(1) -0.000(1) 0.001(1)
O1 0.021(1) 0.024(1) 0.029(1) -0.003(1) -0.000(1) -0.002(1)
O2 0.021(1) 0.020(1) 0.023(1) -0.002(1) 0.002(1) -0.001(1)
C10 0.025(2) 0.020(2) 0.017(2) -0.001(1) 0.001(1) -0.002(1)
O3 0.026(1) 0.025(1) 0.033(1) 0.007(1) -0.004(1) -0.004(1)
O4 0.026(1) 0.022(1) 0.031(1) 0.006(1) -0.003(1) -0.004(1)
O5W 0.039(1) 0.041(2) 0.028(1) -0.006(1) 0.007(1) -0.009(1)
N1 0.031(2) 0.031(2) 0.033(2) 0.012(1) 0.008(1) 0.006(1)
C2 0.027(2) 0.032(2) 0.025(2) 0.003(1) 0.005(1) -0.001(1)
N3 0.026(1) 0.024(1) 0.023(1) 0.002(1) 0.003(1) -0.001(1)
C4 0.019(2) 0.019(2) 0.024(2) 0.003(1) 0.009(1) 0.001(1)
C5 0.024(2) 0.017(2) 0.031(2) -0.001(1) 0.014(1) -0.002(1)
C6 0.036(2) 0.020(2) 0.041(2) 0.009(2) 0.017(2) 0.002(2)
N7 0.031(2) 0.015(1) 0.035(2) -0.004(1) 0.012(1) -0.006(1)
C8 0.024(2) 0.025(2) 0.024(2) -0.003(1) 0.006(1) -0.003(1)
N9 0.024(1) 0.021(2) 0.022(1) 0.001(1) 0.005(1) -0.003(1)

loop_
_atom_type_symbol
_atom_type_description
_atom_type_scat_dispersion_real
_atom_type_scat_dispersion_imag
_atom_type_scat_source
C C 0.0181 0.0091 'International Tables Vol C Tables 4.2.6.8 and 6.1.1.4'
H H 0 0 'International Tables Vol C Tables 4.2.6.8 and 6.1.1.4'
N N 0.0311 0.018 'International Tables Vol C Tables 4.2.6.8 and 6.1.1.4'
O O 0.0492 0.0322 'International Tables Vol C Tables 4.2.6.8 and 6.1.1.4'
Cu Cu -1.9646 0.5888 'International Tables Vol C Tables 4.2.6.8 and 6.1.1.4'

loop_
_geom_angle_atom_site_label_1
_geom_angle_atom_site_label_2
_geom_angle_atom_site_label_3
_geom_angle
_geom_angle_site_symmetry_1
_geom_angle_site_symmetry_3
_geom_angle_publ_flag
O2 Cu1 O4 173.6(1) . . ?
O2 Cu1 N9 96.7(1) . . ?
O4 Cu1 N9 89.6(1) . . ?
O2 Cu1 O3 90.8(1) . . ?
O4 Cu1 O3 82.9(1) . . ?
N9 Cu1 O3 172.2(1) . . ?
O2 Cu1 O1 79.1(1) . . ?
O4 Cu1 O1 102.0(1) . . ?
N9 Cu1 O1 93.1(1) . . ?
O3 Cu1 O1 90.5(1) . . ?
O2 Cu1 O5W 84.8(1) . . ?
O4 Cu1 O5W 94.0(1) . . ?
N9 Cu1 O5W 89.1(1) . . ?
O3 Cu1 O5W 89.4(1) . . ?
O1 Cu1 O5W 163.8(1) . . ?
O1 C9 O2 124.5(3) . 3_656 ?
O1 C9 C9 119.2(3) . 3_656 ?
O2 C9 C9 116.2(3) 3_656 3_656 ?
C9 O1 Cu1 107.6(2) . . ?
C9 O2 Cu1 117.5(2) 3_656 . ?
O4 C10 O3 126.9(3) 3_757 . ?
O4 C10 C10 116.8(3) 3_757 3_757 ?
O3 C10 C10 116.3(3) . 3_757 ?
C10 O3 Cu1 111.5(2) . . ?
C10 O4 Cu1 112.2(2) 3_757 . ?
Cu1 O5W H1W 113.6 . . ?
Cu1 O5W H2W 134.1 . . ?
H1W O5W H2W 98.2 . . ?
C6 N1 C2 118.5(3) . . ?
N3 C2 N1 126.9(3) . . ?
N3 C2 H2 116.6 . . ?
N1 C2 H2 116.6 . . ?
C2 N3 C4 113.8(3) . . ?
N3 C4 N9 127.5(3) . . ?
N3 C4 C5 123.2(3) . . ?
N9 C4 C5 109.2(3) . . ?
C6 C5 N7 136.1(3) . . ?
C6 C5 C4 118.7(3) . . ?
N7 C5 C4 105.3(3) . . ?
N1 C6 C5 118.9(3) . . ?
N1 C6 H6 120.6 . . ?
C5 C6 H6 120.6 . . ?
C8 N7 C5 107.3(3) . . ?
C8 N7 H7 126.4 . . ?
C5 N7 H7 126.4 . . ?
N9 C8 N7 113.5(3) . . ?
N9 C8 H8 123.3 . . ?
N7 C8 H8 123.3 . . ?
C8 N9 C4 104.7(3) . . ?
C8 N9 Cu1 124.7(2) . . ?
C4 N9 Cu1 130.5(2) . . ?

loop_
_geom_bond_atom_site_label_1
_geom_bond_atom_site_label_2
_geom_bond_distance
_geom_bond_site_symmetry_2
_geom_bond_publ_flag
Cu1 O2 1.967(2) . ?
Cu1 O4 1.994(2) . ?
Cu1 N9 2.009(3) . ?
Cu1 O3 2.019(2) . ?
Cu1 O1 2.277(2) . ?
Cu1 O5W 2.402(3) . ?
C9 O1 1.230(4) . ?
C9 O2 1.279(4) 3_656 ?
C9 C9 1.545(6) 3_656 ?
O2 C9 1.279(4) 3_656 ?
C10 O4 1.245(4) 3_757 ?
C10 O3 1.251(4) . ?
C10 C10 1.541(6) 3_757 ?
O4 C10 1.245(4) 3_757 ?
O5W H1W 0.86 . ?
O5W H2W 0.79 . ?
N1 C6 1.326(5) . ?
N1 C2 1.355(5) . ?
C2 N3 1.327(4) . ?
C2 H2 0.93 . ?
N3 C4 1.330(4) . ?
C4 N9 1.385(4) . ?
C4 C5 1.399(5) . ?
C5 C6 1.368(5) . ?
C5 N7 1.383(4) . ?
C6 H6 0.93 . ?
N7 C8 1.328(4) . ?
N7 H7 0.86 . ?
C8 N9 1.326(4) . ?
C8 H8 0.93 . ?

loop_
_geom_hbond_atom_site_label_D
_geom_hbond_atom_site_label_H
_geom_hbond_atom_site_label_A
_geom_hbond_distance_DH
_geom_hbond_distance_HA
_geom_hbond_distance_DA
_geom_hbond_angle_DHA
_geom_hbond_site_symmetry_A
O5W H1W N1 0.86 1.98 2.826(4) 169.6 4_666
O5W H2W O3 0.79 2.27 3.017(3) 157.8 3_657
N7 H7 O2 0.86 2.09 2.793(3) 138 4_665
